data_4122991
loop_
_publ_author_name
'Gandhamsetty, Narasimhulu'
'Joung, Seewon'
'Park, Sung-Woo'
'Park, Sehoon'
'Chang, Sukbok'

_publ_section_title
;
 Boron-Catalyzed Silylative Reduction of Quinolines: Selective sp(3) C-Si
 Bond Formation.
;
_journal_name_full 'Journal of the American Chemical Society'
_journal_page_first 141120154130001
_journal_paper_doi 10.1021/ja510674u
_journal_year 2014
_chemical_formula_moiety 'C22 H26 N2 O2 S Si'
_chemical_formula_sum 'C22 H26 N2 O2 S Si'
_chemical_formula_weight 410.60
_chemical_name_systematic
; 
 ? 
;
_space_group_IT_number 9
_symmetry_cell_setting monoclinic
_symmetry_space_group_name_Hall 'C -2yc'
_symmetry_space_group_name_H-M 'C 1 c 1'
_atom_sites_solution_hydrogens geom
_atom_sites_solution_primary direct
_atom_sites_solution_secondary difmap
_audit_creation_method SHELXL-97
_cell_angle_alpha 90.00
_cell_angle_beta 119.34(5)
_cell_angle_gamma 90.00
_cell_formula_units_Z 4
_cell_length_a 18.662(15)
_cell_length_b 10.727(9)
_cell_length_c 11.793(10)
_cell_measurement_reflns_used 9147
_cell_measurement_temperature 293(2)
_cell_measurement_theta_max 26.99
_cell_measurement_theta_min 2.58
_cell_volume 2058(3)
_computing_cell_refinement 'Bruker SMART'
_computing_data_collection 'Bruker SMART'
_computing_data_reduction 'Bruker SAINT'
_computing_molecular_graphics 'Bruker SHELXTL'
_computing_publication_material 'Bruker SHELXTL'
_computing_structure_refinement 'SHELXL-97 (Sheldrick, 2008)'
_computing_structure_solution 'SHELXS-97 (Sheldrick, 2008)'
_diffrn_ambient_temperature 293(2)
_diffrn_measured_fraction_theta_full 0.998
_diffrn_measured_fraction_theta_max 0.998
_diffrn_measurement_device_type 'Photon 100 CMOS detector'
_diffrn_measurement_method 'phi and omega scans'
_diffrn_radiation_monochromator graphite
_diffrn_radiation_source 'fine-focus sealed tube'
_diffrn_radiation_type MoK\a
_diffrn_radiation_wavelength 0.71073
_diffrn_reflns_av_R_equivalents 0.0546
_diffrn_reflns_av_sigmaI/netI 0.0773
_diffrn_reflns_limit_h_max 23
_diffrn_reflns_limit_h_min -23
_diffrn_reflns_limit_k_max 13
_diffrn_reflns_limit_k_min -13
_diffrn_reflns_limit_l_max 15
_diffrn_reflns_limit_l_min -15
_diffrn_reflns_number 9147
_diffrn_reflns_theta_full 25.00
_diffrn_reflns_theta_max 26.99
_diffrn_reflns_theta_min 2.58
_exptl_absorpt_coefficient_mu 0.236
_exptl_absorpt_correction_T_max 0.9837
_exptl_absorpt_correction_T_min 0.9543
_exptl_absorpt_correction_type multi-scan
_exptl_absorpt_process_details SADABS
_exptl_crystal_colour white
_exptl_crystal_density_diffrn 1.325
_exptl_crystal_density_meas ?
_exptl_crystal_density_method 'not measured'
_exptl_crystal_description platy
_exptl_crystal_F_000 872
_exptl_crystal_size_max 0.20
_exptl_crystal_size_mid 0.10
_exptl_crystal_size_min 0.07
_refine_diff_density_max 1.394
_refine_diff_density_min -1.375
_refine_diff_density_rms 0.092
_refine_ls_abs_structure_details 'Flack H D (1983), Acta Cryst. A39, 876-881'
_refine_ls_abs_structure_Flack 0.00(15)
_refine_ls_extinction_method none
_refine_ls_goodness_of_fit_ref 1.062
_refine_ls_hydrogen_treatment constr
_refine_ls_matrix_type full
_refine_ls_number_parameters 247
_refine_ls_number_reflns 4102
_refine_ls_number_restraints 78
_refine_ls_restrained_S_all 1.057
_refine_ls_R_factor_all 0.0994
_refine_ls_R_factor_gt 0.0743
_refine_ls_shift/su_max 0.000
_refine_ls_shift/su_mean 0.000
_refine_ls_structure_factor_coef Fsqd
_refine_ls_weighting_details 'calc w=1/[\s^2^(Fo^2^)+(0.0554P)^2^+10.3681P] where P=(Fo^2^+2Fc^2^)/3'
_refine_ls_weighting_scheme calc
_refine_ls_wR_factor_gt 0.1586
_refine_ls_wR_factor_ref 0.1717
_reflns_number_gt 3263
_reflns_number_total 4102
_reflns_threshold_expression >2sigma(I)
_cod_data_source_file ja510674u_si_006.cif
_cod_data_source_block n0106b-1
_cod_depositor_comments
;
The following automatic conversions were performed:

'_symmetry_cell_setting' value 'Monoclinic' changed to 'monoclinic'
according to
/home/saulius/struct/COD-crude-data--automatic-downloads/rss-feeds/ACS/lib/dictionaries/cif_core.dic
dictionary named 'cif_core.dic' version 2.4.2 from 2011-04-26.

Automatic conversion script
Id: cif_fix_values 2935 2014-11-11 08:27:57Z andrius 

The following automatic conversions were performed:

'_exptl_crystal_density_meas' value 'not measured' was changed to '?'
- the value is perceived as not measured.

Automatic conversion script
Id: cif_fix_values 3008 2015-01-20 13:52:24Z robertas 
;
_cod_original_sg_symbol_H-M Cc
_cod_database_code 4122991

loop_
_symmetry_equiv_pos_as_xyz
'x, y, z'
'x, -y, z+1/2'
'x+1/2, y+1/2, z'
'x+1/2, -y+1/2, z+1/2'

loop_
_atom_site_label
_atom_site_type_symbol
_atom_site_fract_x
_atom_site_fract_y
_atom_site_fract_z
_atom_site_U_iso_or_equiv
_atom_site_adp_type
_atom_site_occupancy
_atom_site_symmetry_multiplicity
_atom_site_calc_flag
_atom_site_refinement_flags
S1 S 0.05860(7) -0.12723(10) 0.38245(10) 0.0183(3) Uani 1 1 d U
O2 O 0.0815(2) -0.1849(3) 0.5054(3) 0.0222(8) Uani 1 1 d U
O1 O 0.1018(2) -0.1609(3) 0.3160(4) 0.0241(8) Uani 1 1 d U
N2 N -0.0889(3) -0.0838(4) 0.4173(4) 0.0243(9) Uani 1 1 d U
N1 N 0.0666(3) 0.0228(3) 0.4032(4) 0.0185(8) Uani 1 1 d U
Si1 Si 0.23596(12) 0.1353(3) 0.62953(17) 0.0631(8) Uani 1 1 d U
H1 H 0.2511 0.0865 0.5258 0.076 Uiso 1 1 calc R
C10 C -0.1079(3) -0.1385(4) 0.3015(5) 0.0177(9) Uani 1 1 d U
C11 C -0.0456(3) -0.1646(4) 0.2715(5) 0.0211(10) Uani 1 1 d U
C8 C 0.0719(3) 0.2392(5) 0.3261(5) 0.0253(11) Uani 1 1 d U
C6 C 0.0487(4) 0.4509(5) 0.2448(7) 0.0382(11) Uani 1 1 d U
H6A H 0.0303 0.5054 0.1746 0.046 Uiso 1 1 calc R
C7 C 0.0451(4) 0.3220(5) 0.2234(6) 0.0289(12) Uani 1 1 d U
H7A H 0.0246 0.2918 0.1392 0.035 Uiso 1 1 calc R
C12 C -0.0635(3) -0.2212(4) 0.1565(5) 0.0227(10) Uani 1 1 d U
H12A H -0.0211 -0.2385 0.1387 0.027 Uiso 1 1 calc R
C15 C -0.1901(3) -0.1740(4) 0.2072(5) 0.0231(11) Uani 1 1 d U
C9 C 0.0684(3) 0.0977(5) 0.2997(5) 0.0234(11) Uani 1 1 d U
H9A H 0.0197 0.0794 0.2175 0.028 Uiso 1 1 calc R
H9B H 0.1160 0.0739 0.2920 0.028 Uiso 1 1 calc R
C16 C -0.2519(3) -0.1501(5) 0.2399(6) 0.0285(12) Uani 1 1 d U
H16A H -0.3062 -0.1715 0.1827 0.034 Uiso 1 1 calc R
C14 C -0.2060(3) -0.2306(5) 0.0886(5) 0.0309(12) Uani 1 1 d U
H14A H -0.2596 -0.2514 0.0275 0.037 Uiso 1 1 calc R
C3 C 0.1027(4) 0.2822(5) 0.4521(6) 0.0303(12) Uani 1 1 d U
C18 C -0.1495(3) -0.0645(5) 0.4415(6) 0.0280(12) Uani 1 1 d U
H18A H -0.1375 -0.0282 0.5205 0.034 Uiso 1 1 calc R
C1 C 0.0663(3) 0.0840(5) 0.5151(5) 0.0224(11) Uani 1 1 d U
H1A H 0.0807 0.0241 0.5846 0.027 Uiso 1 1 calc R
H1B H 0.0119 0.1161 0.4893 0.027 Uiso 1 1 calc R
C4 C 0.1053(4) 0.4129(5) 0.4722(7) 0.0404(14) Uani 1 1 d U
H4A H 0.1248 0.4436 0.5560 0.048 Uiso 1 1 calc R
C5 C 0.0788(4) 0.4972(5) 0.3674(7) 0.0382(11) Uani 1 1 d U
H5A H 0.0818 0.5828 0.3818 0.046 Uiso 1 1 calc R
C17 C -0.2317(3) -0.0959(5) 0.3542(6) 0.0333(13) Uani 1 1 d U
H17A H -0.2724 -0.0790 0.3758 0.040 Uiso 1 1 calc R
C13 C -0.1453(4) -0.2541(5) 0.0638(6) 0.0338(13) Uani 1 1 d U
H13A H -0.1563 -0.2920 -0.0140 0.041 Uiso 1 1 calc R
C2 C 0.1285(4) 0.1907(5) 0.5625(6) 0.0375(14) Uani 1 1 d U
H2A H 0.1246 0.2333 0.6328 0.045 Uiso 1 1 calc R
C19 C 0.2629(4) 0.0164(5) 0.7622(6) 0.0370(14) Uani 1 1 d U
H19A H 0.2475 0.0501 0.8236 0.044 Uiso 1 1 calc R
H19B H 0.2296 -0.0572 0.7236 0.044 Uiso 1 1 calc R
C20 C 0.3532(4) -0.0239(5) 0.8381(7) 0.0437(16) Uani 1 1 d U
H20A H 0.3598 -0.0852 0.9019 0.066 Uiso 1 1 calc R
H20B H 0.3869 0.0472 0.8808 0.066 Uiso 1 1 calc R
H20C H 0.3693 -0.0590 0.7791 0.066 Uiso 1 1 calc R
C21 C 0.2953(6) 0.2988(7) 0.7013(9) 0.066(2) Uani 1 1 d U
H21A H 0.2704 0.3627 0.6350 0.079 Uiso 1 1 calc R
H21B H 0.2887 0.3236 0.7747 0.079 Uiso 1 1 calc R
C22 C 0.3755(7) 0.2915(9) 0.7393(9) 0.094(4) Uani 1 1 d U
H22A H 0.4010 0.3707 0.7731 0.142 Uiso 1 1 calc R
H22B H 0.3824 0.2694 0.6664 0.142 Uiso 1 1 calc R
H22C H 0.4006 0.2291 0.8058 0.142 Uiso 1 1 calc R

loop_
_atom_site_aniso_label
_atom_site_aniso_U_11
_atom_site_aniso_U_22
_atom_site_aniso_U_33
_atom_site_aniso_U_23
_atom_site_aniso_U_13
_atom_site_aniso_U_12
S1 0.0150(5) 0.0168(5) 0.0222(6) 0.0021(5) 0.0083(4) -0.0006(5)
O2 0.0169(17) 0.0224(17) 0.0238(18) 0.0066(14) 0.0072(14) 0.0003(13)
O1 0.0257(18) 0.0195(16) 0.035(2) -0.0019(15) 0.0206(16) 0.0019(14)
N2 0.019(2) 0.021(2) 0.031(2) -0.0039(18) 0.0114(18) -0.0043(16)
N1 0.022(2) 0.0152(16) 0.023(2) -0.0038(16) 0.0150(18) -0.0043(17)
Si1 0.0351(10) 0.1152(19) 0.0255(9) 0.0103(11) 0.0043(8) -0.0436(12)
C10 0.017(2) 0.0089(19) 0.022(2) -0.0026(17) 0.0056(19) -0.0043(16)
C11 0.022(2) 0.011(2) 0.026(2) 0.0018(18) 0.0072(19) -0.0018(17)
C8 0.035(3) 0.023(2) 0.030(3) 0.000(2) 0.025(2) 0.001(2)
C6 0.049(3) 0.0177(18) 0.066(3) 0.0020(17) 0.043(3) 0.0014(17)
C7 0.034(3) 0.024(2) 0.039(3) 0.004(2) 0.026(3) 0.004(2)
C12 0.029(3) 0.015(2) 0.027(3) 0.000(2) 0.016(2) -0.003(2)
C15 0.016(2) 0.012(2) 0.029(3) 0.0019(19) 0.002(2) -0.0004(18)
C9 0.035(3) 0.016(2) 0.023(3) -0.0012(19) 0.016(2) 0.000(2)
C16 0.013(2) 0.021(3) 0.043(3) 0.000(2) 0.007(2) -0.0020(19)
C14 0.025(3) 0.031(3) 0.025(3) 0.000(2) 0.003(2) -0.012(2)
C3 0.049(3) 0.019(2) 0.036(3) -0.009(2) 0.031(3) -0.020(2)
C18 0.024(3) 0.024(3) 0.037(3) -0.003(2) 0.015(2) 0.000(2)
C1 0.029(3) 0.020(2) 0.024(3) -0.010(2) 0.017(2) -0.010(2)
C4 0.055(4) 0.032(3) 0.053(4) -0.016(3) 0.041(3) -0.017(3)
C5 0.049(3) 0.0177(18) 0.066(3) 0.0020(17) 0.043(3) 0.0014(17)
C17 0.022(3) 0.026(3) 0.054(4) -0.001(3) 0.021(3) 0.001(2)
C13 0.041(3) 0.026(3) 0.026(3) -0.003(2) 0.010(2) -0.013(2)
C2 0.067(4) 0.028(3) 0.025(3) -0.011(2) 0.029(3) -0.024(3)
C19 0.045(3) 0.031(3) 0.040(3) -0.015(2) 0.026(3) -0.016(3)
C20 0.056(4) 0.022(3) 0.059(4) -0.006(3) 0.033(3) -0.002(3)
C21 0.083(5) 0.049(4) 0.063(5) 0.009(4) 0.034(5) 0.000(4)
C22 0.102(6) 0.099(7) 0.064(6) -0.016(5) 0.026(5) -0.079(6)

loop_
_atom_type_symbol
_atom_type_description
_atom_type_scat_dispersion_real
_atom_type_scat_dispersion_imag
_atom_type_scat_source
C C 0.0033 0.0016 'International Tables Vol C Tables 4.2.6.8 and 6.1.1.4'
H H 0.0000 0.0000 'International Tables Vol C Tables 4.2.6.8 and 6.1.1.4'
N N 0.0061 0.0033 'International Tables Vol C Tables 4.2.6.8 and 6.1.1.4'
O O 0.0106 0.0060 'International Tables Vol C Tables 4.2.6.8 and 6.1.1.4'
Si Si 0.0817 0.0704 'International Tables Vol C Tables 4.2.6.8 and 6.1.1.4'
S S 0.1246 0.1234 'International Tables Vol C Tables 4.2.6.8 and 6.1.1.4'

loop_
_geom_angle_atom_site_label_1
_geom_angle_atom_site_label_2
_geom_angle_atom_site_label_3
_geom_angle
O1 S1 O2 118.7(2)
O1 S1 N1 107.5(2)
O2 S1 N1 108.3(2)
O1 S1 C11 104.4(2)
O2 S1 C11 108.8(2)
N1 S1 C11 108.8(2)
C18 N2 C10 117.2(4)
C9 N1 C1 120.6(4)
C9 N1 S1 116.9(3)
C1 N1 S1 122.4(3)
C2 Si1 C19 111.2(3)
C2 Si1 C21 99.0(3)
C19 Si1 C21 111.7(3)
N2 C10 C11 119.9(4)
N2 C10 C15 123.0(5)
C11 C10 C15 117.1(4)
C12 C11 C10 120.6(4)
C12 C11 S1 118.5(4)
C10 C11 S1 120.9(4)
C7 C8 C3 120.5(5)
C7 C8 C9 119.6(5)
C3 C8 C9 119.9(5)
C5 C6 C7 120.6(6)
C8 C7 C6 120.7(6)
C11 C12 C13 121.4(5)
C16 C15 C14 123.1(5)
C16 C15 C10 116.5(5)
C14 C15 C10 120.4(5)
N1 C9 C8 112.6(4)
C17 C16 C15 119.4(5)
C13 C14 C15 120.8(5)
C8 C3 C4 118.1(5)
C8 C3 C2 119.9(5)
C4 C3 C2 121.9(5)
N2 C18 C17 123.3(5)
N1 C1 C2 109.0(4)
C5 C4 C3 121.2(6)
C6 C5 C4 118.7(5)
C16 C17 C18 120.5(5)
C14 C13 C12 119.7(5)
C3 C2 C1 107.9(5)
C3 C2 Si1 113.3(4)
C1 C2 Si1 112.6(4)
C20 C19 Si1 116.4(5)
C22 C21 Si1 112.5(7)

loop_
_geom_bond_atom_site_label_1
_geom_bond_atom_site_label_2
_geom_bond_distance
S1 O1 1.420(4)
S1 O2 1.436(4)
S1 N1 1.624(4)
S1 C11 1.777(5)
N2 C18 1.311(7)
N2 C10 1.363(6)
N1 C9 1.475(6)
N1 C1 1.476(7)
Si1 C2 1.857(8)
Si1 C19 1.886(7)
Si1 C21 2.025(9)
C10 C11 1.401(7)
C10 C15 1.436(6)
C11 C12 1.370(7)
C8 C7 1.383(8)
C8 C3 1.383(8)
C8 C9 1.544(7)
C6 C5 1.363(10)
C6 C7 1.401(8)
C12 C13 1.420(7)
C15 C16 1.406(8)
C15 C14 1.416(8)
C16 C17 1.341(9)
C14 C13 1.325(9)
C3 C4 1.419(8)
C3 C2 1.510(8)
C18 C17 1.407(8)
C1 C2 1.527(7)
C4 C5 1.410(9)
C19 C20 1.533(9)
C21 C22 1.337(14)

loop_
_geom_torsion_atom_site_label_1
_geom_torsion_atom_site_label_2
_geom_torsion_atom_site_label_3
_geom_torsion_atom_site_label_4
_geom_torsion
O1 S1 N1 C9 34.2(4)
O2 S1 N1 C9 163.6(3)
C11 S1 N1 C9 -78.2(4)
O1 S1 N1 C1 -150.1(4)
O2 S1 N1 C1 -20.7(5)
C11 S1 N1 C1 97.5(4)
C18 N2 C10 C11 -178.3(4)
C18 N2 C10 C15 0.4(7)
N2 C10 C11 C12 179.0(4)
C15 C10 C11 C12 0.2(6)
N2 C10 C11 S1 -0.1(6)
C15 C10 C11 S1 -178.9(3)
O1 S1 C11 C12 3.9(4)
O2 S1 C11 C12 -123.8(4)
N1 S1 C11 C12 118.3(4)
O1 S1 C11 C10 -177.0(4)
O2 S1 C11 C10 55.3(4)
N1 S1 C11 C10 -62.5(4)
C3 C8 C7 C6 0.0(9)
C9 C8 C7 C6 -179.2(5)
C5 C6 C7 C8 0.2(9)
C10 C11 C12 C13 0.6(7)
S1 C11 C12 C13 179.7(4)
N2 C10 C15 C16 -0.2(7)
C11 C10 C15 C16 178.5(4)
N2 C10 C15 C14 -180.0(5)
C11 C10 C15 C14 -1.2(6)
C1 N1 C9 C8 1.4(7)
S1 N1 C9 C8 177.2(4)
C7 C8 C9 N1 -157.1(5)
C3 C8 C9 N1 23.6(7)
C14 C15 C16 C17 -179.9(5)
C10 C15 C16 C17 0.4(7)
C16 C15 C14 C13 -178.3(5)
C10 C15 C14 C13 1.5(8)
C7 C8 C3 C4 0.4(8)
C9 C8 C3 C4 179.7(5)
C7 C8 C3 C2 177.5(6)
C9 C8 C3 C2 -3.3(8)
C10 N2 C18 C17 -0.7(8)
C9 N1 C1 C2 -43.4(6)
S1 N1 C1 C2 141.1(4)
C8 C3 C4 C5 -1.1(9)
C2 C3 C4 C5 -178.1(6)
C7 C6 C5 C4 -0.9(9)
C3 C4 C5 C6 1.4(10)
C15 C16 C17 C18 -0.7(8)
N2 C18 C17 C16 0.9(9)
C15 C14 C13 C12 -0.6(8)
C11 C12 C13 C14 -0.4(8)
C8 C3 C2 C1 -39.3(7)
C4 C3 C2 C1 137.6(6)
C8 C3 C2 Si1 86.1(6)
C4 C3 C2 Si1 -96.9(6)
N1 C1 C2 C3 60.5(6)
N1 C1 C2 Si1 -65.4(5)
C19 Si1 C2 C3 -177.6(4)
C21 Si1 C2 C3 64.7(5)
C19 Si1 C2 C1 -54.8(5)
C21 Si1 C2 C1 -172.4(4)
C2 Si1 C19 C20 -172.1(4)
C21 Si1 C19 C20 -62.5(6)
C2 Si1 C21 C22 -170.3(7)
C19 Si1 C21 C22 72.4(8)
